data_4067151
loop_
_publ_author_name
'Yuki, Masahiro'
'Miyake, Yoshihiro'
'Nishibayashi, Yoshiaki'

_publ_section_title
;
 Preparation of Thiolate-Bridged Dinuclear Ruthenium Complexes Bearing a
 Phosphine Ligand and Application to Propargylic Reduction of Propargylic
 Alcohols with 2-Propanol
;
_journal_issue 22
_journal_name_full Organometallics
_journal_page_first 5994
_journal_paper_doi 10.1021/om100852x
_journal_volume 29
_journal_year 2010
_chemical_formula_sum 'C41 H49 Cl8 Fe P Ru S2'
_chemical_formula_weight 1077.41
_chemical_name_systematic
;
 ?
;
_space_group_IT_number 14
_symmetry_cell_setting monoclinic
_symmetry_space_group_name_Hall '-P 2ybc'
_symmetry_space_group_name_H-M 'P 1 21/c 1'
_atom_sites_solution_hydrogens geom
_atom_sites_solution_primary direct
_atom_sites_solution_secondary difmap
_audit_creation_method SHELXL-97
_cell_angle_alpha 90.00
_cell_angle_beta 114.7610(10)
_cell_angle_gamma 90.00
_cell_formula_units_Z 4
_cell_length_a 19.2315(8)
_cell_length_b 13.3470(6)
_cell_length_c 19.8035(8)
_cell_measurement_temperature 173(1)
_cell_volume 4615.9(3)
_computing_structure_refinement 'SHELXL-97 (Sheldrick, 2008)'
_diffrn_ambient_temperature 173(1)
_diffrn_measured_fraction_theta_full 0.997
_diffrn_measured_fraction_theta_max 0.997
_diffrn_radiation_monochromator graphite
_diffrn_radiation_source 'fine-focus sealed tube'
_diffrn_radiation_type MoK\a
_diffrn_radiation_wavelength 0.71069
_diffrn_reflns_av_R_equivalents 0.0538
_diffrn_reflns_av_sigmaI/netI 0.0359
_diffrn_reflns_limit_h_max 24
_diffrn_reflns_limit_h_min -24
_diffrn_reflns_limit_k_max 17
_diffrn_reflns_limit_k_min -17
_diffrn_reflns_limit_l_max 25
_diffrn_reflns_limit_l_min -24
_diffrn_reflns_number 66119
_diffrn_reflns_theta_full 27.47
_diffrn_reflns_theta_max 27.47
_diffrn_reflns_theta_min 3.05
_exptl_absorpt_coefficient_mu 1.259
_exptl_absorpt_correction_T_max 0.8188
_exptl_absorpt_correction_T_min 0.7325
_exptl_absorpt_correction_type numerical
_exptl_crystal_colour orange-brown
_exptl_crystal_density_diffrn 1.550
_exptl_crystal_density_method 'not measured'
_exptl_crystal_description prism
_exptl_crystal_F_000 2192
_exptl_crystal_size_max 0.30
_exptl_crystal_size_mid 0.20
_exptl_crystal_size_min 0.15
_refine_diff_density_max 1.716
_refine_diff_density_min -0.978
_refine_diff_density_rms 0.108
_refine_ls_extinction_method none
_refine_ls_goodness_of_fit_ref 1.083
_refine_ls_hydrogen_treatment riding
_refine_ls_matrix_type full
_refine_ls_number_parameters 497
_refine_ls_number_reflns 10531
_refine_ls_number_restraints 0
_refine_ls_restrained_S_all 1.083
_refine_ls_R_factor_all 0.0607
_refine_ls_R_factor_gt 0.0501
_refine_ls_shift/su_max 0.001
_refine_ls_shift/su_mean 0.000
_refine_ls_structure_factor_coef Fsqd
_refine_ls_weighting_details 'calc w=1/[\s^2^(Fo^2^)+(0.0321P)^2^+19.8094P] where P=(Fo^2^+2Fc^2^)/3'
_refine_ls_weighting_scheme calc
_refine_ls_wR_factor_gt 0.1239
_refine_ls_wR_factor_ref 0.1291
_reflns_number_gt 8701
_reflns_number_total 10531
_reflns_threshold_expression >2\s(I)
_cod_data_source_file om100852x_si_002.cif
_cod_data_source_block 3c
_cod_original_sg_symbol_H-M 'p 21/c'
_cod_database_code 4067151

loop_
_symmetry_equiv_pos_as_xyz
'x, y, z'
'-x, y+1/2, -z+1/2'
'-x, -y, -z'
'x, -y-1/2, z-1/2'

loop_
_atom_site_label
_atom_site_type_symbol
_atom_site_fract_x
_atom_site_fract_y
_atom_site_fract_z
_atom_site_U_iso_or_equiv
_atom_site_adp_type
_atom_site_occupancy
_atom_site_symmetry_multiplicity
_atom_site_calc_flag
_atom_site_refinement_flags
C1 C 0.2041(3) 0.7628(4) 0.6579(2) 0.0346(10) Uani 1 1 d .
C2 C 0.2006(3) 0.8687(4) 0.6644(2) 0.0355(10) Uani 1 1 d .
C3 C 0.2741(3) 0.9023(4) 0.7170(2) 0.0384(10) Uani 1 1 d .
C4 C 0.3215(3) 0.8166(4) 0.7460(2) 0.0384(10) Uani 1 1 d .
C5 C 0.2801(3) 0.7317(4) 0.7071(3) 0.0386(10) Uani 1 1 d .
C6 C 0.1394(3) 0.6936(5) 0.6171(3) 0.0527(14) Uani 1 1 d .
H6A H 0.1221 0.6638 0.6513 0.079 Uiso 1 1 calc R
H6B H 0.1563 0.6421 0.5935 0.079 Uiso 1 1 calc R
H6C H 0.0982 0.7304 0.5799 0.079 Uiso 1 1 calc R
C7 C 0.1318(3) 0.9345(5) 0.6307(3) 0.0533(14) Uani 1 1 d .
H7A H 0.0865 0.8939 0.6112 0.080 Uiso 1 1 calc R
H7B H 0.1351 0.9732 0.5912 0.080 Uiso 1 1 calc R
H7C H 0.1297 0.9788 0.6680 0.080 Uiso 1 1 calc R
C8 C 0.2935(4) 1.0076(4) 0.7452(3) 0.0613(16) Uani 1 1 d .
H8A H 0.2832 1.0164 0.7882 0.092 Uiso 1 1 calc R
H8B H 0.2629 1.0537 0.7071 0.092 Uiso 1 1 calc R
H8C H 0.3467 1.0201 0.7582 0.092 Uiso 1 1 calc R
C9 C 0.3938(3) 0.8131(6) 0.8161(3) 0.0619(17) Uani 1 1 d .
H9A H 0.4186 0.8772 0.8245 0.093 Uiso 1 1 calc R
H9B H 0.4274 0.7630 0.8115 0.093 Uiso 1 1 calc R
H9C H 0.3817 0.7968 0.8572 0.093 Uiso 1 1 calc R
C10 C 0.3081(4) 0.6263(4) 0.7231(3) 0.0592(16) Uani 1 1 d .
H10A H 0.3614 0.6240 0.7332 0.089 Uiso 1 1 calc R
H10B H 0.2795 0.5850 0.6808 0.089 Uiso 1 1 calc R
H10C H 0.3012 0.6021 0.7655 0.089 Uiso 1 1 calc R
C11 C 0.0752(2) 0.8346(4) 0.4256(2) 0.0340(9) Uani 1 1 d .
C12 C 0.1016(2) 0.7478(3) 0.4024(2) 0.0328(9) Uani 1 1 d .
C13 C 0.1411(2) 0.7787(4) 0.3586(2) 0.0324(9) Uani 1 1 d .
C14 C 0.1376(2) 0.8861(4) 0.3544(2) 0.0336(9) Uani 1 1 d .
C15 C 0.0993(2) 0.9195(4) 0.3983(3) 0.0363(10) Uani 1 1 d .
C16 C 0.0131(3) 0.8363(5) 0.4535(3) 0.0494(13) Uani 1 1 d .
H16A H -0.0361 0.8299 0.4122 0.074 Uiso 1 1 calc R
H16B H 0.0153 0.8985 0.4787 0.074 Uiso 1 1 calc R
H16C H 0.0205 0.7817 0.4873 0.074 Uiso 1 1 calc R
C17 C 0.0842(3) 0.6415(4) 0.4134(3) 0.0472(12) Uani 1 1 d .
H17A H 0.0674 0.6382 0.4527 0.071 Uiso 1 1 calc R
H17B H 0.1295 0.6016 0.4264 0.071 Uiso 1 1 calc R
H17C H 0.0445 0.6165 0.3683 0.071 Uiso 1 1 calc R
C18 C 0.1723(3) 0.7102(4) 0.3182(3) 0.0458(12) Uani 1 1 d .
H18A H 0.1909 0.6500 0.3467 0.069 Uiso 1 1 calc R
H18B H 0.2135 0.7428 0.3116 0.069 Uiso 1 1 calc R
H18C H 0.1324 0.6937 0.2705 0.069 Uiso 1 1 calc R
C19 C 0.1600(3) 0.9511(5) 0.3058(3) 0.0530(14) Uani 1 1 d .
H19A H 0.1157 0.9657 0.2609 0.080 Uiso 1 1 calc R
H19B H 0.1974 0.9171 0.2939 0.080 Uiso 1 1 calc R
H19C H 0.1814 1.0125 0.3314 0.080 Uiso 1 1 calc R
C20 C 0.0809(3) 1.0270(4) 0.4069(3) 0.0534(14) Uani 1 1 d .
H20A H 0.0304 1.0426 0.3703 0.080 Uiso 1 1 calc R
H20B H 0.1175 1.0700 0.4003 0.080 Uiso 1 1 calc R
H20C H 0.0829 1.0369 0.4558 0.080 Uiso 1 1 calc R
C21 C 0.4873(3) 0.8529(3) 0.7224(2) 0.0340(9) Uani 1 1 d .
C22 C 0.5097(3) 0.9420(4) 0.7619(3) 0.0465(12) Uani 1 1 d .
H22 H 0.4854 1.0017 0.7405 0.056 Uiso 1 1 calc R
C23 C 0.5684(4) 0.9422(6) 0.8336(3) 0.066(2) Uani 1 1 d .
H23 H 0.5824 1.0019 0.8602 0.080 Uiso 1 1 calc R
C24 C 0.6055(3) 0.8554(7) 0.8652(3) 0.075(2) Uani 1 1 d .
H24 H 0.6439 0.8559 0.9133 0.090 Uiso 1 1 calc R
C25 C 0.5860(3) 0.7674(6) 0.8255(3) 0.0673(19) Uani 1 1 d .
H25 H 0.6125 0.7089 0.8464 0.081 Uiso 1 1 calc R
C26 C 0.5269(3) 0.7654(4) 0.7545(3) 0.0434(11) Uani 1 1 d .
H26 H 0.5137 0.7054 0.7283 0.052 Uiso 1 1 calc R
C27 C 0.4096(2) 0.9672(3) 0.5905(2) 0.0273(8) Uani 1 1 d .
C28 C 0.3411(2) 1.0185(3) 0.5542(2) 0.0270(8) Uani 1 1 d .
C29 C 0.3378(3) 1.1070(3) 0.5165(2) 0.0318(9) Uani 1 1 d .
H29 H 0.2916 1.1409 0.4926 0.038 Uiso 1 1 calc R
C30 C 0.4042(3) 1.1442(3) 0.5148(3) 0.0362(10) Uani 1 1 d .
H30 H 0.4025 1.2033 0.4893 0.043 Uiso 1 1 calc R
C31 C 0.4737(3) 1.0940(3) 0.5510(3) 0.0350(9) Uani 1 1 d .
H31 H 0.5181 1.1199 0.5498 0.042 Uiso 1 1 calc R
C32 C 0.4765(2) 1.0054(3) 0.5887(2) 0.0304(9) Uani 1 1 d .
H32 H 0.5227 0.9716 0.6127 0.036 Uiso 1 1 calc R
C33 C 0.4227(2) 0.7472(3) 0.5839(2) 0.0273(8) Uani 1 1 d .
C34 C 0.3612(2) 0.6850(3) 0.5449(2) 0.0256(8) Uani 1 1 d .
C35 C 0.3673(2) 0.6068(3) 0.5016(2) 0.0301(9) Uani 1 1 d .
H35 H 0.3258 0.5650 0.4763 0.036 Uiso 1 1 calc R
C36 C 0.4364(3) 0.5923(3) 0.4968(3) 0.0339(9) Uani 1 1 d .
H36 H 0.4409 0.5415 0.4667 0.041 Uiso 1 1 calc R
C37 C 0.4992(3) 0.6530(3) 0.5367(3) 0.0349(10) Uani 1 1 d .
H37 H 0.5458 0.6415 0.5342 0.042 Uiso 1 1 calc R
C38 C 0.4921(2) 0.7304(3) 0.5800(2) 0.0311(9) Uani 1 1 d .
H38 H 0.5339 0.7712 0.6064 0.037 Uiso 1 1 calc R
C39 C 0.1876(4) 0.3602(5) 0.5544(4) 0.0585(15) Uani 1 1 d .
H39A H 0.2083 0.3837 0.5202 0.070 Uiso 1 1 calc R
H39B H 0.2226 0.3800 0.6042 0.070 Uiso 1 1 calc R
C40 C 0.0866(4) 0.3616(6) 0.3385(4) 0.074(2) Uani 1 1 d .
H40A H 0.1385 0.3367 0.3547 0.089 Uiso 1 1 calc R
H40B H 0.0833 0.3963 0.3801 0.089 Uiso 1 1 calc R
C41 C 0.2714(7) 0.2223(7) 0.2803(6) 0.144(5) Uani 1 1 d .
H41A H 0.2900 0.2669 0.2528 0.173 Uiso 1 1 calc R
H41B H 0.2825 0.2533 0.3280 0.173 Uiso 1 1 calc R
P P 0.40352(6) 0.84976(8) 0.63428(6) 0.0246(2) Uani 1 1 d .
S1 S 0.25529(6) 0.96815(7) 0.55488(5) 0.0260(2) Uani 1 1 d .
S2 S 0.27075(6) 0.70711(7) 0.54734(5) 0.0257(2) Uani 1 1 d .
Cl1 Cl 0.31318(5) 0.85780(7) 0.43440(5) 0.0278(2) Uani 1 1 d .
Cl2 Cl 0.28110(7) 0.37293(9) 0.42987(7) 0.0440(3) Uani 1 1 d .
Cl3 Cl 0.17983(11) 0.22914(13) 0.54954(12) 0.0796(5) Uani 1 1 d .
Cl4 Cl 0.09632(12) 0.41625(14) 0.53138(12) 0.0814(5) Uani 1 1 d .
Cl5 Cl 0.06713(12) 0.44497(14) 0.26587(10) 0.0785(5) Uani 1 1 d .
Cl6 Cl 0.02362(12) 0.26194(18) 0.31279(16) 0.1138(9) Uani 1 1 d .
Cl7 Cl 0.31711(12) 0.12082(17) 0.29425(16) 0.1079(8) Uani 1 1 d .
Cl8 Cl 0.16735(16) 0.2106(2) 0.22930(14) 0.1203(9) Uani 1 1 d .
Fe Fe 0.28458(3) 0.83198(4) 0.62505(3) 0.02480(13) Uani 1 1 d .
Ru Ru 0.208335(18) 0.83850(2) 0.469313(17) 0.02378(9) Uani 1 1 d .

loop_
_atom_site_aniso_label
_atom_site_aniso_U_11
_atom_site_aniso_U_22
_atom_site_aniso_U_33
_atom_site_aniso_U_23
_atom_site_aniso_U_13
_atom_site_aniso_U_12
C1 0.042(2) 0.041(2) 0.031(2) 0.0006(19) 0.025(2) -0.004(2)
C2 0.039(2) 0.046(3) 0.032(2) 0.0053(19) 0.026(2) 0.007(2)
C3 0.054(3) 0.042(3) 0.031(2) -0.0051(19) 0.029(2) -0.005(2)
C4 0.042(2) 0.056(3) 0.026(2) 0.003(2) 0.0222(19) 0.001(2)
C5 0.053(3) 0.042(3) 0.036(2) 0.007(2) 0.033(2) 0.005(2)
C6 0.056(3) 0.066(4) 0.046(3) -0.003(3) 0.031(3) -0.021(3)
C7 0.054(3) 0.073(4) 0.047(3) 0.010(3) 0.035(3) 0.023(3)
C8 0.097(5) 0.048(3) 0.056(3) -0.018(3) 0.049(3) -0.009(3)
C9 0.051(3) 0.112(5) 0.027(2) 0.011(3) 0.020(2) -0.002(3)
C10 0.088(4) 0.050(3) 0.063(4) 0.028(3) 0.054(3) 0.023(3)
C11 0.0249(19) 0.045(3) 0.033(2) -0.0036(19) 0.0133(17) -0.0020(18)
C12 0.030(2) 0.037(2) 0.031(2) -0.0018(18) 0.0130(18) -0.0015(18)
C13 0.029(2) 0.043(3) 0.0234(19) -0.0048(18) 0.0092(17) -0.0024(18)
C14 0.026(2) 0.045(3) 0.026(2) 0.0062(18) 0.0063(17) -0.0037(18)
C15 0.030(2) 0.038(2) 0.037(2) -0.0004(19) 0.0102(19) 0.0058(19)
C16 0.031(2) 0.080(4) 0.043(3) -0.003(3) 0.021(2) 0.002(2)
C17 0.048(3) 0.042(3) 0.050(3) -0.008(2) 0.019(2) -0.016(2)
C18 0.042(3) 0.060(3) 0.038(3) -0.015(2) 0.019(2) -0.001(2)
C19 0.044(3) 0.065(4) 0.047(3) 0.025(3) 0.016(2) 0.002(3)
C20 0.037(3) 0.041(3) 0.067(4) -0.002(3) 0.007(3) 0.014(2)
C21 0.035(2) 0.041(2) 0.026(2) 0.0015(18) 0.0119(18) -0.0050(19)
C22 0.057(3) 0.052(3) 0.031(2) -0.009(2) 0.019(2) -0.019(3)
C23 0.071(4) 0.099(5) 0.029(3) -0.015(3) 0.020(3) -0.045(4)
C24 0.044(3) 0.145(7) 0.027(3) 0.011(4) 0.006(2) -0.023(4)
C25 0.044(3) 0.111(6) 0.039(3) 0.030(4) 0.010(3) 0.011(3)
C26 0.042(3) 0.057(3) 0.032(2) 0.012(2) 0.016(2) 0.007(2)
C27 0.033(2) 0.025(2) 0.0257(19) -0.0035(16) 0.0142(17) -0.0011(16)
C28 0.034(2) 0.0227(19) 0.0274(19) -0.0039(15) 0.0160(17) -0.0014(16)
C29 0.041(2) 0.027(2) 0.032(2) -0.0009(17) 0.0202(19) -0.0005(18)
C30 0.049(3) 0.027(2) 0.040(2) 0.0041(18) 0.025(2) -0.0037(19)
C31 0.039(2) 0.033(2) 0.040(2) -0.0052(19) 0.023(2) -0.0089(19)
C32 0.033(2) 0.030(2) 0.031(2) -0.0034(17) 0.0163(18) -0.0032(17)
C33 0.033(2) 0.0238(19) 0.028(2) 0.0026(16) 0.0158(17) 0.0037(16)
C34 0.0282(19) 0.0243(19) 0.0272(19) 0.0041(15) 0.0146(16) 0.0050(15)
C35 0.034(2) 0.024(2) 0.032(2) -0.0003(16) 0.0130(18) 0.0032(17)
C36 0.044(2) 0.025(2) 0.040(2) -0.0007(18) 0.025(2) 0.0072(18)
C37 0.038(2) 0.029(2) 0.046(3) 0.0034(19) 0.027(2) 0.0079(18)
C38 0.031(2) 0.026(2) 0.039(2) 0.0013(17) 0.0170(18) 0.0001(17)
C39 0.063(4) 0.059(4) 0.059(3) -0.006(3) 0.031(3) -0.007(3)
C40 0.057(4) 0.095(5) 0.055(4) 0.017(4) 0.009(3) -0.014(4)
C41 0.184(11) 0.078(6) 0.096(7) -0.016(5) -0.014(7) -0.030(7)
P 0.0286(5) 0.0234(5) 0.0234(5) -0.0009(4) 0.0125(4) 0.0000(4)
S1 0.0313(5) 0.0234(5) 0.0274(5) -0.0006(4) 0.0162(4) 0.0023(4)
S2 0.0297(5) 0.0227(5) 0.0284(5) -0.0007(4) 0.0157(4) -0.0011(4)
Cl1 0.0289(5) 0.0314(5) 0.0276(5) 0.0003(4) 0.0162(4) 0.0007(4)
Cl2 0.0444(6) 0.0424(6) 0.0390(6) -0.0047(5) 0.0113(5) -0.0078(5)
Cl3 0.0912(12) 0.0523(9) 0.1252(16) -0.0154(10) 0.0748(12) -0.0046(8)
Cl4 0.0898(13) 0.0667(11) 0.1042(14) 0.0218(10) 0.0568(11) 0.0196(9)
Cl5 0.0970(13) 0.0668(11) 0.0596(9) 0.0110(8) 0.0211(9) -0.0109(9)
Cl6 0.0731(13) 0.0904(15) 0.151(2) 0.0468(15) 0.0202(13) -0.0181(11)
Cl7 0.0724(12) 0.0803(14) 0.164(2) -0.0347(15) 0.0422(14) -0.0069(11)
Cl8 0.124(2) 0.137(2) 0.0918(16) 0.0155(15) 0.0367(15) 0.0563(18)
Fe 0.0307(3) 0.0250(3) 0.0234(3) 0.0000(2) 0.0160(2) 0.0007(2)
Ru 0.02544(16) 0.02515(16) 0.02399(16) -0.00051(12) 0.01357(13) 0.00031(12)

loop_
_atom_type_symbol
_atom_type_description
_atom_type_scat_dispersion_real
_atom_type_scat_dispersion_imag
_atom_type_scat_source
C C 0.0033 0.0016 'International Tables Vol C Tables 4.2.6.8 and 6.1.1.4'
H H 0.0000 0.0000 'International Tables Vol C Tables 4.2.6.8 and 6.1.1.4'
P P 0.1023 0.0942 'International Tables Vol C Tables 4.2.6.8 and 6.1.1.4'
S S 0.1246 0.1234 'International Tables Vol C Tables 4.2.6.8 and 6.1.1.4'
Cl Cl 0.1484 0.1585 'International Tables Vol C Tables 4.2.6.8 and 6.1.1.4'
Fe Fe 0.3463 0.8444 'International Tables Vol C Tables 4.2.6.8 and 6.1.1.4'
Ru Ru -1.2594 0.8363 'International Tables Vol C Tables 4.2.6.8 and 6.1.1.4'

loop_
_geom_angle_atom_site_label_1
_geom_angle_atom_site_label_2
_geom_angle_atom_site_label_3
_geom_angle
C2 C1 C5 107.4(4)
C2 C1 C6 127.2(5)
C5 C1 C6 124.8(5)
C2 C1 Fe 70.4(2)
C5 C1 Fe 70.7(2)
C6 C1 Fe 130.8(3)
C1 C2 C3 107.9(4)
C1 C2 C7 127.7(5)
C3 C2 C7 124.1(5)
C1 C2 Fe 70.5(2)
C3 C2 Fe 70.6(2)
C7 C2 Fe 129.8(3)
C4 C3 C2 108.2(4)
C4 C3 C8 125.8(5)
C2 C3 C8 125.4(5)
C4 C3 Fe 73.6(3)
C2 C3 Fe 70.0(2)
C8 C3 Fe 129.2(3)
C5 C4 C3 107.7(4)
C5 C4 C9 124.9(5)
C3 C4 C9 125.9(5)
C5 C4 Fe 68.4(2)
C3 C4 Fe 68.1(2)
C9 C4 Fe 139.6(3)
C4 C5 C1 108.6(4)
C4 C5 C10 124.8(5)
C1 C5 C10 126.2(5)
C4 C5 Fe 73.7(3)
C1 C5 Fe 69.9(2)
C10 C5 Fe 128.8(3)
C1 C6 H6A 109.5
C1 C6 H6B 109.5
H6A C6 H6B 109.5
C1 C6 H6C 109.5
H6A C6 H6C 109.5
H6B C6 H6C 109.5
C2 C7 H7A 109.5
C2 C7 H7B 109.5
H7A C7 H7B 109.5
C2 C7 H7C 109.5
H7A C7 H7C 109.5
H7B C7 H7C 109.5
C3 C8 H8A 109.5
C3 C8 H8B 109.5
H8A C8 H8B 109.5
C3 C8 H8C 109.5
H8A C8 H8C 109.5
H8B C8 H8C 109.5
C4 C9 H9A 109.5
C4 C9 H9B 109.5
H9A C9 H9B 109.5
C4 C9 H9C 109.5
H9A C9 H9C 109.5
H9B C9 H9C 109.5
C5 C10 H10A 109.5
C5 C10 H10B 109.5
H10A C10 H10B 109.5
C5 C10 H10C 109.5
H10A C10 H10C 109.5
H10B C10 H10C 109.5
C15 C11 C12 108.3(4)
C15 C11 C16 124.2(4)
C12 C11 C16 125.1(4)
C15 C11 Ru 68.9(2)
C12 C11 Ru 69.7(2)
C16 C11 Ru 140.8(3)
C11 C12 C13 108.2(4)
C11 C12 C17 126.7(4)
C13 C12 C17 124.7(4)
C11 C12 Ru 74.5(3)
C13 C12 Ru 67.7(2)
C17 C12 Ru 128.6(3)
C12 C13 C14 107.4(4)
C12 C13 C18 125.5(4)
C14 C13 C18 126.8(4)
C12 C13 Ru 74.8(2)
C14 C13 Ru 71.7(2)
C18 C13 Ru 124.1(3)
C15 C14 C13 107.5(4)
C15 C14 C19 125.2(5)
C13 C14 C19 126.9(5)
C15 C14 Ru 73.3(2)
C13 C14 Ru 70.0(2)
C19 C14 Ru 128.1(3)
C11 C15 C14 108.5(4)
C11 C15 C20 126.2(4)
C14 C15 C20 125.0(5)
C11 C15 Ru 75.2(3)
C14 C15 Ru 69.3(2)
C20 C15 Ru 126.1(3)
C11 C16 H16A 109.5
C11 C16 H16B 109.5
H16A C16 H16B 109.5
C11 C16 H16C 109.5
H16A C16 H16C 109.5
H16B C16 H16C 109.5
C12 C17 H17A 109.5
C12 C17 H17B 109.5
H17A C17 H17B 109.5
C12 C17 H17C 109.5
H17A C17 H17C 109.5
H17B C17 H17C 109.5
C13 C18 H18A 109.5
C13 C18 H18B 109.5
H18A C18 H18B 109.5
C13 C18 H18C 109.5
H18A C18 H18C 109.5
H18B C18 H18C 109.5
C14 C19 H19A 109.5
C14 C19 H19B 109.5
H19A C19 H19B 109.5
C14 C19 H19C 109.5
H19A C19 H19C 109.5
H19B C19 H19C 109.5
C15 C20 H20A 109.5
C15 C20 H20B 109.5
H20A C20 H20B 109.5
C15 C20 H20C 109.5
H20A C20 H20C 109.5
H20B C20 H20C 109.5
C22 C21 C26 118.7(4)
C22 C21 P 120.1(4)
C26 C21 P 121.0(4)
C21 C22 C23 120.1(6)
C21 C22 H22 119.9
C23 C22 H22 119.9
C24 C23 C22 120.5(6)
C24 C23 H23 119.7
C22 C23 H23 119.7
C23 C24 C25 119.9(5)
C23 C24 H24 120.1
C25 C24 H24 120.1
C24 C25 C26 120.4(6)
C24 C25 H25 119.8
C26 C25 H25 119.8
C25 C26 C21 120.3(6)
C25 C26 H26 119.9
C21 C26 H26 119.9
C28 C27 C32 119.3(4)
C28 C27 P 115.9(3)
C32 C27 P 124.7(3)
C29 C28 C27 121.4(4)
C29 C28 S1 119.4(3)
C27 C28 S1 119.3(3)
C28 C29 C30 119.0(4)
C28 C29 H29 120.5
C30 C29 H29 120.5
C29 C30 C31 120.7(4)
C29 C30 H30 119.7
C31 C30 H30 119.7
C32 C31 C30 119.9(4)
C32 C31 H31 120.0
C30 C31 H31 120.0
C31 C32 C27 119.7(4)
C31 C32 H32 120.1
C27 C32 H32 120.1
C34 C33 C38 119.2(4)
C34 C33 P 115.8(3)
C38 C33 P 124.9(3)
C35 C34 C33 121.6(4)
C35 C34 S2 118.5(3)
C33 C34 S2 119.9(3)
C36 C35 C34 118.7(4)
C36 C35 H35 120.7
C34 C35 H35 120.7
C35 C36 C37 120.7(4)
C35 C36 H36 119.7
C37 C36 H36 119.7
C38 C37 C36 119.8(4)
C38 C37 H37 120.1
C36 C37 H37 120.1
C37 C38 C33 120.1(4)
C37 C38 H38 119.9
C33 C38 H38 119.9
Cl3 C39 Cl4 110.6(3)
Cl3 C39 H39A 109.5
Cl4 C39 H39A 109.5
Cl3 C39 H39B 109.5
Cl4 C39 H39B 109.5
H39A C39 H39B 108.1
Cl6 C40 Cl5 111.7(4)
Cl6 C40 H40A 109.3
Cl5 C40 H40A 109.3
Cl6 C40 H40B 109.3
Cl5 C40 H40B 109.3
H40A C40 H40B 108.0
Cl7 C41 Cl8 115.1(5)
Cl7 C41 H41A 108.5
Cl8 C41 H41A 108.5
Cl7 C41 H41B 108.5
Cl8 C41 H41B 108.5
H41A C41 H41B 107.5
C21 P C27 103.3(2)
C21 P C33 104.0(2)
C27 P C33 108.62(18)
C21 P Fe 123.34(15)
C27 P Fe 108.73(14)
C33 P Fe 108.12(14)
C28 S1 Fe 108.72(14)
C28 S1 Ru 110.65(13)
Fe S1 Ru 76.42(3)
C34 S2 Fe 108.05(14)
C34 S2 Ru 110.26(13)
Fe S2 Ru 76.74(4)
C2 Fe C1 39.14(18)
C2 Fe C3 39.35(18)
C1 Fe C3 65.68(18)
C2 Fe C5 65.56(18)
C1 Fe C5 39.45(18)
C3 Fe C5 65.00(18)
C2 Fe C4 64.64(17)
C1 Fe C4 64.62(17)
C3 Fe C4 38.34(18)
C5 Fe C4 37.97(19)
C2 Fe S2 122.80(14)
C1 Fe S2 89.71(13)
C3 Fe S2 154.28(13)
C5 Fe S2 91.48(13)
C4 Fe S2 125.24(14)
C2 Fe S1 90.48(13)
C1 Fe S1 121.52(13)
C3 Fe S1 94.85(14)
C5 Fe S1 155.84(13)
C4 Fe S1 129.83(14)
S2 Fe S1 104.93(4)
C2 Fe P 149.00(14)
C1 Fe P 151.04(13)
C3 Fe P 110.11(14)
C5 Fe P 111.78(14)
C4 Fe P 93.89(13)
S2 Fe P 87.56(4)
S1 Fe P 86.94(4)
C2 Fe Ru 105.56(12)
C1 Fe Ru 103.75(12)
C3 Fe Ru 137.06(14)
C5 Fe Ru 133.38(14)
C4 Fe Ru 168.25(13)
S2 Fe Ru 53.31(3)
S1 Fe Ru 53.57(3)
P Fe Ru 97.62(3)
C13 Ru C14 38.29(17)
C13 Ru C15 62.79(17)
C14 Ru C15 37.37(16)
C13 Ru C12 37.55(15)
C14 Ru C12 62.29(16)
C15 Ru C12 60.93(17)
C13 Ru S2 108.55(13)
C14 Ru S2 146.42(13)
C15 Ru S2 150.22(13)
C12 Ru S2 94.29(12)
C13 Ru S1 153.21(13)
C14 Ru S1 114.97(13)
C15 Ru S1 94.21(12)
C12 Ru S1 143.37(11)
S2 Ru S1 98.22(4)
C13 Ru C11 61.44(16)
C14 Ru C11 61.06(16)
C15 Ru C11 35.85(17)
C12 Ru C11 35.76(16)
S2 Ru C11 114.37(12)
S1 Ru C11 108.55(12)
C13 Ru Cl1 88.00(12)
C14 Ru Cl1 84.31(11)
C15 Ru Cl1 116.29(13)
C12 Ru Cl1 123.50(11)
S2 Ru Cl1 90.59(4)
S1 Ru Cl1 90.76(4)
C11 Ru Cl1 144.81(11)
C13 Ru Fe 155.73(12)
C14 Ru Fe 163.24(13)
C15 Ru Fe 128.45(12)
C12 Ru Fe 123.55(11)
S2 Ru Fe 49.94(3)
S1 Ru Fe 50.01(3)
C11 Ru Fe 113.21(11)
Cl1 Ru Fe 101.78(3)

loop_
_geom_bond_atom_site_label_1
_geom_bond_atom_site_label_2
_geom_bond_distance
C1 C2 1.422(7)
C1 C5 1.437(7)
C1 C6 1.488(7)
C1 Fe 2.124(4)
C2 C3 1.432(7)
C2 C7 1.492(7)
C2 Fe 2.123(4)
C3 C4 1.425(7)
C3 C8 1.501(7)
C3 Fe 2.131(4)
C4 C5 1.413(7)
C4 C9 1.498(7)
C4 Fe 2.204(4)
C5 C10 1.491(7)
C5 Fe 2.135(4)
C6 H6A 0.9600
C6 H6B 0.9600
C6 H6C 0.9600
C7 H7A 0.9600
C7 H7B 0.9600
C7 H7C 0.9600
C8 H8A 0.9600
C8 H8B 0.9600
C8 H8C 0.9600
C9 H9A 0.9600
C9 H9B 0.9600
C9 H9C 0.9600
C10 H10A 0.9600
C10 H10B 0.9600
C10 H10C 0.9600
C11 C15 1.414(7)
C11 C12 1.415(6)
C11 C16 1.514(6)
C11 Ru 2.334(4)
C12 C13 1.435(6)
C12 C17 1.493(7)
C12 Ru 2.271(4)
C13 C14 1.436(7)
C13 C18 1.494(6)
C13 Ru 2.178(4)
C14 C15 1.427(6)
C14 C19 1.485(6)
C14 Ru 2.200(4)
C15 C20 1.504(7)
C15 Ru 2.252(4)
C16 H16A 0.9600
C16 H16B 0.9600
C16 H16C 0.9600
C17 H17A 0.9600
C17 H17B 0.9600
C17 H17C 0.9600
C18 H18A 0.9600
C18 H18B 0.9600
C18 H18C 0.9600
C19 H19A 0.9600
C19 H19B 0.9600
C19 H19C 0.9600
C20 H20A 0.9600
C20 H20B 0.9600
C20 H20C 0.9600
C21 C22 1.390(7)
C21 C26 1.393(7)
C21 P 1.813(4)
C22 C23 1.397(7)
C22 H22 0.9300
C23 C24 1.367(10)
C23 H23 0.9300
C24 C25 1.374(11)
C24 H24 0.9300
C25 C26 1.391(7)
C25 H25 0.9300
C26 H26 0.9300
C27 C28 1.388(6)
C27 C32 1.398(6)
C27 P 1.819(4)
C28 C29 1.384(6)
C28 S1 1.788(4)
C29 C30 1.384(6)
C29 H29 0.9300
C30 C31 1.395(7)
C30 H30 0.9300
C31 C32 1.388(6)
C31 H31 0.9300
C32 H32 0.9300
C33 C34 1.385(6)
C33 C38 1.389(6)
C33 P 1.820(4)
C34 C35 1.385(6)
C34 S2 1.785(4)
C35 C36 1.385(6)
C35 H35 0.9300
C36 C37 1.393(6)
C36 H36 0.9300
C37 C38 1.386(6)
C37 H37 0.9300
C38 H38 0.9300
C39 Cl3 1.755(6)
C39 Cl4 1.783(6)
C39 H39A 0.9700
C39 H39B 0.9700
C40 Cl6 1.727(7)
C40 Cl5 1.731(7)
C40 H40A 0.9700
C40 H40B 0.9700
C41 Cl7 1.575(11)
C41 Cl8 1.832(11)
C41 H41A 0.9700
C41 H41B 0.9700
P Fe 2.2297(12)
S1 Fe 2.2127(11)
S1 Ru 2.3237(10)
S2 Fe 2.2077(11)
S2 Ru 2.3130(10)
Cl1 Ru 2.4037(10)
Fe Ru 2.8074(6)

loop_
_geom_torsion_atom_site_label_1
_geom_torsion_atom_site_label_2
_geom_torsion_atom_site_label_3
_geom_torsion_atom_site_label_4
_geom_torsion
C5 C1 C2 C3 0.3(5)
C6 C1 C2 C3 172.0(4)
Fe C1 C2 C3 -61.1(3)
C5 C1 C2 C7 -173.0(4)
C6 C1 C2 C7 -1.3(7)
Fe C1 C2 C7 125.7(5)
C5 C1 C2 Fe 61.3(3)
C6 C1 C2 Fe -127.0(4)
C1 C2 C3 C4 -3.2(5)
C7 C2 C3 C4 170.3(4)
Fe C2 C3 C4 -64.2(3)
C1 C2 C3 C8 -174.5(4)
C7 C2 C3 C8 -0.9(7)
Fe C2 C3 C8 124.5(5)
C1 C2 C3 Fe 60.9(3)
C7 C2 C3 Fe -125.5(4)
C2 C3 C4 C5 5.0(5)
C8 C3 C4 C5 176.2(4)
Fe C3 C4 C5 -56.9(3)
C2 C3 C4 C9 -161.9(4)
C8 C3 C4 C9 9.4(7)
Fe C3 C4 C9 136.3(5)
C2 C3 C4 Fe 61.9(3)
C8 C3 C4 Fe -126.9(5)
C3 C4 C5 C1 -4.8(5)
C9 C4 C5 C1 162.2(4)
Fe C4 C5 C1 -61.5(3)
C3 C4 C5 C10 -177.0(4)
C9 C4 C5 C10 -10.0(7)
Fe C4 C5 C10 126.3(4)
C3 C4 C5 Fe 56.7(3)
C9 C4 C5 Fe -136.3(4)
C2 C1 C5 C4 2.8(5)
C6 C1 C5 C4 -169.2(4)
Fe C1 C5 C4 64.0(3)
C2 C1 C5 C10 174.8(4)
C6 C1 C5 C10 2.9(7)
Fe C1 C5 C10 -124.0(4)
C2 C1 C5 Fe -61.2(3)
C6 C1 C5 Fe 126.9(4)
C15 C11 C12 C13 -1.4(5)
C16 C11 C12 C13 161.7(4)
Ru C11 C12 C13 -59.6(3)
C15 C11 C12 C17 -174.8(4)
C16 C11 C12 C17 -11.7(7)
Ru C11 C12 C17 127.0(5)
C15 C11 C12 Ru 58.2(3)
C16 C11 C12 Ru -138.6(5)
C11 C12 C13 C14 -0.8(5)
C17 C12 C13 C14 172.8(4)
Ru C12 C13 C14 -64.8(3)
C11 C12 C13 C18 -174.7(4)
C17 C12 C13 C18 -1.1(7)
Ru C12 C13 C18 121.3(4)
C11 C12 C13 Ru 64.0(3)
C17 C12 C13 Ru -122.4(4)
C12 C13 C14 C15 2.6(5)
C18 C13 C14 C15 176.4(4)
Ru C13 C14 C15 -64.2(3)
C12 C13 C14 C19 -169.9(4)
C18 C13 C14 C19 3.9(7)
Ru C13 C14 C19 123.2(5)
C12 C13 C14 Ru 66.8(3)
C18 C13 C14 Ru -119.4(5)
C12 C11 C15 C14 3.1(5)
C16 C11 C15 C14 -160.3(4)
Ru C11 C15 C14 61.8(3)
C12 C11 C15 C20 177.1(4)
C16 C11 C15 C20 13.8(7)
Ru C11 C15 C20 -124.2(5)
C12 C11 C15 Ru -58.7(3)
C16 C11 C15 Ru 138.0(4)
C13 C14 C15 C11 -3.5(5)
C19 C14 C15 C11 169.2(4)
Ru C14 C15 C11 -65.6(3)
C13 C14 C15 C20 -177.6(4)
C19 C14 C15 C20 -4.9(7)
Ru C14 C15 C20 120.3(5)
C13 C14 C15 Ru 62.1(3)
C19 C14 C15 Ru -125.2(4)
C26 C21 C22 C23 -2.8(7)
P C21 C22 C23 172.3(4)
C21 C22 C23 C24 1.3(8)
C22 C23 C24 C25 1.3(9)
C23 C24 C25 C26 -2.2(9)
C24 C25 C26 C21 0.7(8)
C22 C21 C26 C25 1.8(7)
P C21 C26 C25 -173.2(4)
C32 C27 C28 C29 -0.3(6)
P C27 C28 C29 -177.7(3)
C32 C27 C28 S1 178.7(3)
P C27 C28 S1 1.3(4)
C27 C28 C29 C30 0.4(6)
S1 C28 C29 C30 -178.5(3)
C28 C29 C30 C31 -0.5(7)
C29 C30 C31 C32 0.5(7)
C30 C31 C32 C27 -0.3(6)
C28 C27 C32 C31 0.2(6)
P C27 C32 C31 177.4(3)
C38 C33 C34 C35 -0.4(6)
P C33 C34 C35 177.1(3)
C38 C33 C34 S2 -178.4(3)
P C33 C34 S2 -0.9(4)
C33 C34 C35 C36 -1.0(6)
S2 C34 C35 C36 177.0(3)
C34 C35 C36 C37 2.1(6)
C35 C36 C37 C38 -1.8(7)
C36 C37 C38 C33 0.3(7)
C34 C33 C38 C37 0.7(6)
P C33 C38 C37 -176.5(3)
C22 C21 P C27 39.3(4)
C26 C21 P C27 -145.8(4)
C22 C21 P C33 152.7(4)
C26 C21 P C33 -32.4(4)
C22 C21 P Fe -84.1(4)
C26 C21 P Fe 90.8(4)
C28 C27 P C21 -138.4(3)
C32 C27 P C21 44.3(4)
C28 C27 P C33 111.6(3)
C32 C27 P C33 -65.6(4)
C28 C27 P Fe -5.9(3)
C32 C27 P Fe 176.9(3)
C34 C33 P C21 138.3(3)
C38 C33 P C21 -44.4(4)
C34 C33 P C27 -112.1(3)
C38 C33 P C27 65.2(4)
C34 C33 P Fe 5.7(3)
C38 C33 P Fe -177.0(3)
C29 C28 S1 Fe -177.1(3)
C27 C28 S1 Fe 3.9(3)
C29 C28 S1 Ru 100.8(3)
C27 C28 S1 Ru -78.2(3)
C35 C34 S2 Fe 177.6(3)
C33 C34 S2 Fe -4.3(4)
C35 C34 S2 Ru -100.3(3)
C33 C34 S2 Ru 77.8(3)
C3 C2 Fe C1 118.0(4)
C7 C2 Fe C1 -123.3(6)
C1 C2 Fe C3 -118.0(4)
C7 C2 Fe C3 118.7(6)
C1 C2 Fe C5 -38.3(3)
C3 C2 Fe C5 79.8(3)
C7 C2 Fe C5 -161.5(6)
C1 C2 Fe C4 -80.3(3)
C3 C2 Fe C4 37.7(3)
C7 C2 Fe C4 156.5(6)
C1 C2 Fe S2 36.7(3)
C3 C2 Fe S2 154.7(2)
C7 C2 Fe S2 -86.5(5)
C1 C2 Fe S1 144.9(3)
C3 C2 Fe S1 -97.1(3)
C7 C2 Fe S1 21.6(5)
C1 C2 Fe P -130.3(3)
C3 C2 Fe P -12.2(4)
C7 C2 Fe P 106.5(5)
C1 C2 Fe Ru 92.8(3)
C3 C2 Fe Ru -149.2(2)
C7 C2 Fe Ru -30.5(5)
C5 C1 Fe C2 -117.5(4)
C6 C1 Fe C2 122.7(6)
C2 C1 Fe C3 37.9(3)
C5 C1 Fe C3 -79.6(3)
C6 C1 Fe C3 160.6(5)
C2 C1 Fe C5 117.5(4)
C6 C1 Fe C5 -119.8(6)
C2 C1 Fe C4 80.3(3)
C5 C1 Fe C4 -37.2(3)
C6 C1 Fe C4 -156.9(6)
C2 C1 Fe S2 -149.8(3)
C5 C1 Fe S2 92.7(3)
C6 C1 Fe S2 -27.1(5)
C2 C1 Fe S1 -42.4(3)
C5 C1 Fe S1 -159.9(2)
C6 C1 Fe S1 80.3(5)
C2 C1 Fe P 125.7(3)
C5 C1 Fe P 8.2(4)
C6 C1 Fe P -111.5(5)
C2 C1 Fe Ru -97.9(3)
C5 C1 Fe Ru 144.6(2)
C6 C1 Fe Ru 24.9(5)
C4 C3 Fe C2 116.9(4)
C8 C3 Fe C2 -119.9(6)
C4 C3 Fe C1 79.2(3)
C2 C3 Fe C1 -37.7(3)
C8 C3 Fe C1 -157.6(6)
C4 C3 Fe C5 35.6(3)
C2 C3 Fe C5 -81.3(3)
C8 C3 Fe C5 158.8(6)
C2 C3 Fe C4 -116.9(4)
C8 C3 Fe C4 123.1(6)
C4 C3 Fe S2 61.2(5)
C2 C3 Fe S2 -55.7(5)
C8 C3 Fe S2 -175.7(4)
C4 C3 Fe S1 -158.2(3)
C2 C3 Fe S1 84.8(3)
C8 C3 Fe S1 -35.1(5)
C4 C3 Fe P -69.7(3)
C2 C3 Fe P 173.3(2)
C8 C3 Fe P 53.4(5)
C4 C3 Fe Ru 163.3(2)
C2 C3 Fe Ru 46.4(3)
C8 C3 Fe Ru -73.5(6)
C4 C5 Fe C2 -79.5(3)
C1 C5 Fe C2 37.9(3)
C10 C5 Fe C2 158.7(6)
C4 C5 Fe C1 -117.4(4)
C10 C5 Fe C1 120.8(6)
C4 C5 Fe C3 -36.0(3)
C1 C5 Fe C3 81.5(3)
C10 C5 Fe C3 -157.8(6)
C1 C5 Fe C4 117.4(4)
C10 C5 Fe C4 -121.8(6)
C4 C5 Fe S2 154.8(3)
C1 C5 Fe S2 -87.7(3)
C10 C5 Fe S2 33.0(5)
C4 C5 Fe S1 -71.8(5)
C1 C5 Fe S1 45.7(5)
C10 C5 Fe S1 166.4(4)
C4 C5 Fe P 66.8(3)
C1 C5 Fe P -175.7(2)
C10 C5 Fe P -54.9(5)
C4 C5 Fe Ru -168.1(2)
C1 C5 Fe Ru -50.7(3)
C10 C5 Fe Ru 70.1(6)
C5 C4 Fe C2 82.1(3)
C3 C4 Fe C2 -38.7(3)
C9 C4 Fe C2 -159.0(7)
C5 C4 Fe C1 38.6(3)
C3 C4 Fe C1 -82.2(3)
C9 C4 Fe C1 157.5(7)
C5 C4 Fe C3 120.8(4)
C9 C4 Fe C3 -120.2(8)
C3 C4 Fe C5 -120.8(4)
C9 C4 Fe C5 118.9(8)
C5 C4 Fe S2 -31.4(3)
C3 C4 Fe S2 -152.2(2)
C9 C4 Fe S2 87.5(7)
C5 C4 Fe S1 149.6(2)
C3 C4 Fe S1 28.7(3)
C9 C4 Fe S1 -91.5(7)
C5 C4 Fe P -121.2(3)
C3 C4 Fe P 118.0(3)
C9 C4 Fe P -2.2(7)
C5 C4 Fe Ru 47.3(8)
C3 C4 Fe Ru -73.5(8)
C9 C4 Fe Ru 166.2(5)
C34 S2 Fe C2 -167.4(2)
Ru S2 Fe C2 85.29(15)
C34 S2 Fe C1 -145.23(19)
Ru S2 Fe C1 107.47(13)
C34 S2 Fe C3 -128.9(4)
Ru S2 Fe C3 123.8(3)
C34 S2 Fe C5 -105.82(19)
Ru S2 Fe C5 146.88(14)
C34 S2 Fe C4 -87.1(2)
Ru S2 Fe C4 165.58(15)
C34 S2 Fe S1 92.10(14)
Ru S2 Fe S1 -15.20(4)
C34 S2 Fe P 5.93(14)
Ru S2 Fe P -101.38(4)
C34 S2 Fe Ru 107.30(14)
C28 S1 Fe C2 143.37(19)
Ru S1 Fe C2 -109.10(14)
C28 S1 Fe C1 168.56(19)
Ru S1 Fe C1 -83.91(15)
C28 S1 Fe C3 104.21(19)
Ru S1 Fe C3 -148.26(14)
C28 S1 Fe C5 136.3(4)
Ru S1 Fe C5 -116.1(4)
C28 S1 Fe C4 86.8(2)
Ru S1 Fe C4 -165.68(16)
C28 S1 Fe S2 -92.38(14)
Ru S1 Fe S2 15.15(4)
C28 S1 Fe P -5.73(14)
Ru S1 Fe P 101.80(4)
C28 S1 Fe Ru -107.53(14)
C21 P Fe C2 41.4(3)
C27 P Fe C2 -79.5(3)
C33 P Fe C2 162.7(3)
C21 P Fe C1 -42.7(3)
C27 P Fe C1 -163.6(3)
C33 P Fe C1 78.6(3)
C21 P Fe C3 33.2(2)
C27 P Fe C3 -87.8(2)
C33 P Fe C3 154.5(2)
C21 P Fe C5 -37.1(2)
C27 P Fe C5 -157.98(19)
C33 P Fe C5 84.3(2)
C21 P Fe C4 -2.5(2)
C27 P Fe C4 -123.44(19)
C33 P Fe C4 118.80(19)
C21 P Fe S2 -127.67(19)
C27 P Fe S2 111.39(14)
C33 P Fe S2 -6.36(14)
C21 P Fe S1 127.23(19)
C27 P Fe S1 6.30(14)
C33 P Fe S1 -111.46(14)
C21 P Fe Ru 179.84(19)
C27 P Fe Ru 58.91(14)
C33 P Fe Ru -58.85(14)
C12 C13 Ru C14 -114.6(4)
C18 C13 Ru C14 122.6(5)
C12 C13 Ru C15 -76.9(3)
C14 C13 Ru C15 37.7(3)
C18 C13 Ru C15 160.3(5)
C14 C13 Ru C12 114.6(4)
C18 C13 Ru C12 -122.8(5)
C12 C13 Ru S2 72.1(3)
C14 C13 Ru S2 -173.3(2)
C18 C13 Ru S2 -50.7(4)
C12 C13 Ru S1 -110.2(3)
C14 C13 Ru S1 4.4(4)
C18 C13 Ru S1 127.0(4)
C12 C13 Ru C11 -36.1(3)
C14 C13 Ru C11 78.5(3)
C18 C13 Ru C11 -158.9(5)
C12 C13 Ru Cl1 162.1(3)
C14 C13 Ru Cl1 -83.3(2)
C18 C13 Ru Cl1 39.3(4)
C12 C13 Ru Fe 47.3(4)
C14 C13 Ru Fe 161.8(2)
C18 C13 Ru Fe -75.5(5)
C15 C14 Ru C13 116.3(4)
C19 C14 Ru C13 -121.8(6)
C13 C14 Ru C15 -116.3(4)
C19 C14 Ru C15 121.9(6)
C15 C14 Ru C12 77.5(3)
C13 C14 Ru C12 -38.8(2)
C19 C14 Ru C12 -160.6(5)
C15 C14 Ru S2 127.8(3)
C13 C14 Ru S2 11.6(4)
C19 C14 Ru S2 -110.2(5)
C15 C14 Ru S1 -61.6(3)
C13 C14 Ru S1 -177.8(2)
C19 C14 Ru S1 60.4(5)
C15 C14 Ru C11 36.7(3)
C13 C14 Ru C11 -79.6(3)
C19 C14 Ru C11 158.6(5)
C15 C14 Ru Cl1 -149.7(3)
C13 C14 Ru Cl1 94.0(2)
C19 C14 Ru Cl1 -27.8(5)
C15 C14 Ru Fe -37.4(5)
C13 C14 Ru Fe -153.6(3)
C19 C14 Ru Fe 84.6(6)
C11 C15 Ru C13 78.1(3)
C14 C15 Ru C13 -38.7(3)
C20 C15 Ru C13 -157.6(5)
C11 C15 Ru C14 116.8(4)
C20 C15 Ru C14 -118.9(6)
C11 C15 Ru C12 35.3(2)
C14 C15 Ru C12 -81.4(3)
C20 C15 Ru C12 159.7(5)
C11 C15 Ru S2 -1.6(4)
C14 C15 Ru S2 -118.4(3)
C20 C15 Ru S2 122.7(4)
C11 C15 Ru S1 -116.3(2)
C14 C15 Ru S1 126.9(3)
C20 C15 Ru S1 8.1(5)
C14 C15 Ru C11 -116.8(4)
C20 C15 Ru C11 124.3(6)
C11 C15 Ru Cl1 150.8(2)
C14 C15 Ru Cl1 34.0(3)
C20 C15 Ru Cl1 -84.9(5)
C11 C15 Ru Fe -76.1(3)
C14 C15 Ru Fe 167.1(2)
C20 C15 Ru Fe 48.2(5)
C11 C12 Ru C13 -117.6(4)
C17 C12 Ru C13 117.4(5)
C11 C12 Ru C14 -78.1(3)
C13 C12 Ru C14 39.5(3)
C17 C12 Ru C14 156.9(5)
C11 C12 Ru C15 -35.4(3)
C13 C12 Ru C15 82.2(3)
C17 C12 Ru C15 -160.4(5)
C11 C12 Ru S2 127.2(2)
C13 C12 Ru S2 -115.2(2)
C17 C12 Ru S2 2.2(4)
C11 C12 Ru S1 17.2(4)
C13 C12 Ru S1 134.8(2)
C17 C12 Ru S1 -107.8(4)
C13 C12 Ru C11 117.6(4)
C17 C12 Ru C11 -125.0(5)
C11 C12 Ru Cl1 -139.3(2)
C13 C12 Ru Cl1 -21.7(3)
C17 C12 Ru Cl1 95.7(4)
C11 C12 Ru Fe 83.6(3)
C13 C12 Ru Fe -158.8(2)
C17 C12 Ru Fe -41.4(5)
C34 S2 Ru C13 88.44(19)
Fe S2 Ru C13 -166.95(12)
C34 S2 Ru C14 80.9(3)
Fe S2 Ru C14 -174.5(2)
C34 S2 Ru C15 155.8(3)
Fe S2 Ru C15 -99.6(2)
C34 S2 Ru C12 124.01(18)
Fe S2 Ru C12 -131.38(11)
C34 S2 Ru S1 -90.51(15)
Fe S2 Ru S1 14.11(4)
C34 S2 Ru C11 154.76(19)
Fe S2 Ru C11 -100.62(12)
C34 S2 Ru Cl1 0.35(15)
Fe S2 Ru Cl1 104.96(4)
C34 S2 Ru Fe -104.61(15)
C28 S1 Ru C13 -86.7(3)
Fe S1 Ru C13 168.1(3)
C28 S1 Ru C14 -83.69(19)
Fe S1 Ru C14 171.13(13)
C28 S1 Ru C15 -116.05(19)
Fe S1 Ru C15 138.77(13)
C28 S1 Ru C12 -160.2(2)
Fe S1 Ru C12 94.63(19)
C28 S1 Ru S2 91.09(15)
Fe S1 Ru S2 -14.09(4)
C28 S1 Ru C11 -149.68(19)
Fe S1 Ru C11 105.14(12)
C28 S1 Ru Cl1 0.38(15)
Fe S1 Ru Cl1 -104.80(3)
C28 S1 Ru Fe 105.18(15)
C15 C11 Ru C13 -82.2(3)
C12 C11 Ru C13 37.9(3)
C16 C11 Ru C13 159.1(6)
C15 C11 Ru C14 -38.3(3)
C12 C11 Ru C14 81.9(3)
C16 C11 Ru C14 -157.0(6)
C12 C11 Ru C15 120.1(4)
C16 C11 Ru C15 -118.7(7)
C15 C11 Ru C12 -120.1(4)
C16 C11 Ru C12 121.1(7)
C15 C11 Ru S2 179.1(2)
C12 C11 Ru S2 -60.8(3)
C16 C11 Ru S2 60.4(6)
C15 C11 Ru S1 70.6(3)
C12 C11 Ru S1 -169.3(2)
C16 C11 Ru S1 -48.1(6)
C15 C11 Ru Cl1 -49.4(4)
C12 C11 Ru Cl1 70.7(3)
C16 C11 Ru Cl1 -168.1(5)
C15 C11 Ru Fe 124.2(2)
C12 C11 Ru Fe -115.7(2)
C16 C11 Ru Fe 5.5(6)
C2 Fe Ru C13 -88.2(3)
C1 Fe Ru C13 -47.7(3)
C3 Fe Ru C13 -116.7(3)
C5 Fe Ru C13 -17.3(3)
C4 Fe Ru C13 -55.8(7)
S2 Fe Ru C13 31.4(3)
S1 Fe Ru C13 -167.0(3)
P Fe Ru C13 112.6(3)
C2 Fe Ru C14 49.8(4)
C1 Fe Ru C14 90.2(4)
C3 Fe Ru C14 21.3(4)
C5 Fe Ru C14 120.6(4)
C4 Fe Ru C14 82.1(8)
S2 Fe Ru C14 169.4(4)
S1 Fe Ru C14 -29.0(4)
P Fe Ru C14 -109.5(4)
C2 Fe Ru C15 21.7(2)
C1 Fe Ru C15 62.2(2)
C3 Fe Ru C15 -6.8(2)
C5 Fe Ru C15 92.6(2)
C4 Fe Ru C15 54.1(7)
S2 Fe Ru C15 141.29(16)
S1 Fe Ru C15 -57.06(16)
P Fe Ru C15 -137.52(16)
C2 Fe Ru C12 -55.71(19)
C1 Fe Ru C12 -15.25(19)
C3 Fe Ru C12 -84.2(2)
C5 Fe Ru C12 15.2(2)
C4 Fe Ru C12 -23.3(7)
S2 Fe Ru C12 63.87(14)
S1 Fe Ru C12 -134.48(14)
P Fe Ru C12 145.06(14)
C2 Fe Ru S2 -119.59(14)
C1 Fe Ru S2 -79.12(14)
C3 Fe Ru S2 -148.05(19)
C5 Fe Ru S2 -48.72(18)
C4 Fe Ru S2 -87.2(7)
S1 Fe Ru S2 161.65(5)
P Fe Ru S2 81.19(4)
C2 Fe Ru S1 78.77(14)
C1 Fe Ru S1 119.23(14)
C3 Fe Ru S1 50.30(19)
C5 Fe Ru S1 149.63(18)
C4 Fe Ru S1 111.1(7)
S2 Fe Ru S1 -161.65(5)
P Fe Ru S1 -80.46(4)
C2 Fe Ru C11 -16.52(19)
C1 Fe Ru C11 23.95(18)
C3 Fe Ru C11 -45.0(2)
C5 Fe Ru C11 54.3(2)
C4 Fe Ru C11 15.8(7)
S2 Fe Ru C11 103.07(13)
S1 Fe Ru C11 -95.29(13)
P Fe Ru C11 -175.75(13)
C2 Fe Ru Cl1 159.72(14)
C1 Fe Ru Cl1 -159.82(13)
C3 Fe Ru Cl1 131.25(19)
C5 Fe Ru Cl1 -129.42(18)
C4 Fe Ru Cl1 -167.9(7)
S2 Fe Ru Cl1 -80.69(4)
S1 Fe Ru Cl1 80.95(4)
P Fe Ru Cl1 0.49(4)
